data_7017299
loop_
_publ_author_name
'Bhaumik, Chanchal'
'Das, Shyamal'
'Maity, Dinesh'
'Baitalik, Sujoy'

_publ_section_title
;
 A terpyridyl-imidazole (tpy-HImzPh(3)) based bifunctional receptor for
 multichannel detection of Fe(2+) and F(-) ions.
;
_journal_issue 44
_journal_name_full 'Dalton transactions (Cambridge, England : 2003)'
_journal_page_first 11795
_journal_page_last 11808
_journal_paper_doi 10.1039/c1dt10965k
_journal_volume 40
_journal_year 2011
_chemical_formula_sum 'C36 H25 N5'
_chemical_formula_weight 527.61
_chemical_name_systematic
;
?
;
_space_group_IT_number 14
_symmetry_cell_setting monoclinic
_symmetry_space_group_name_Hall '-P 2ybc'
_symmetry_space_group_name_H-M 'P 1 21/c 1'
_atom_sites_solution_hydrogens geom
_atom_sites_solution_primary direct
_atom_sites_solution_secondary difmap
_audit_creation_method SHELXL-97
_cell_angle_alpha 90.00
_cell_angle_beta 93.376(7)
_cell_angle_gamma 90.00
_cell_formula_units_Z 4
_cell_length_a 14.6483(15)
_cell_length_b 18.3958(19)
_cell_length_c 10.1403(11)
_cell_measurement_reflns_used 4094
_cell_measurement_temperature 273(2)
_cell_measurement_theta_max 20.68
_cell_measurement_theta_min 2.62
_cell_volume 2727.7(5)
_computing_cell_refinement 'Bruker SAINT'
_computing_data_collection 'Bruker APEX2'
_computing_data_reduction 'Bruker SAINT'
_computing_molecular_graphics 'Bruker SHELXTL'
_computing_publication_material 'Bruker SHELXTL'
_computing_structure_refinement 'SHELXL-97 (Sheldrick, 1997)'
_computing_structure_solution 'Bruker SHELXTL'
_diffrn_ambient_temperature 273(2)
_diffrn_measured_fraction_theta_full 0.995
_diffrn_measured_fraction_theta_max 0.995
_diffrn_measurement_device_type 'CCD area detector'
_diffrn_measurement_method 'phi and omega scans'
_diffrn_radiation_monochromator graphite
_diffrn_radiation_source 'fine-focus sealed tube'
_diffrn_radiation_type MoK\a
_diffrn_radiation_wavelength 0.71073
_diffrn_reflns_av_R_equivalents 0.0681
_diffrn_reflns_av_sigmaI/netI 0.0430
_diffrn_reflns_limit_h_max 16
_diffrn_reflns_limit_h_min -17
_diffrn_reflns_limit_k_max 21
_diffrn_reflns_limit_k_min -21
_diffrn_reflns_limit_l_max 12
_diffrn_reflns_limit_l_min -12
_diffrn_reflns_number 36568
_diffrn_reflns_theta_full 25.11
_diffrn_reflns_theta_max 25.11
_diffrn_reflns_theta_min 1.78
_diffrn_standards_decay_% <1
_exptl_absorpt_coefficient_mu 0.077
_exptl_absorpt_correction_T_max 0.9139
_exptl_absorpt_correction_T_min 0.8721
_exptl_absorpt_correction_type multi-scan
_exptl_absorpt_process_details 'SADABS (Sheldrick, 1997)'
_exptl_crystal_colour gray
_exptl_crystal_density_diffrn 1.285
_exptl_crystal_density_method 'not measured'
_exptl_crystal_description prism
_exptl_crystal_F_000 1104
_exptl_crystal_size_max 0.46
_exptl_crystal_size_mid 0.38
_exptl_crystal_size_min 0.30
_refine_diff_density_max 0.187
_refine_diff_density_min -0.214
_refine_diff_density_rms 0.035
_refine_ls_extinction_method none
_refine_ls_goodness_of_fit_ref 0.909
_refine_ls_hydrogen_treatment constr
_refine_ls_matrix_type full
_refine_ls_number_parameters 370
_refine_ls_number_reflns 4830
_refine_ls_number_restraints 0
_refine_ls_restrained_S_all 0.909
_refine_ls_R_factor_all 0.0890
_refine_ls_R_factor_gt 0.0491
_refine_ls_shift/su_max 0.000
_refine_ls_shift/su_mean 0.000
_refine_ls_structure_factor_coef Fsqd
_refine_ls_weighting_details 'calc w=1/[\s^2^(Fo^2^)+(0.1000P)^2^+0.6026P] where P=(Fo^2^+2Fc^2^)/3'
_refine_ls_weighting_scheme calc
_refine_ls_wR_factor_gt 0.1312
_refine_ls_wR_factor_ref 0.1617
_reflns_number_gt 3106
_reflns_number_total 4830
_reflns_threshold_expression >2sigma(I)
_cod_data_source_file c1dt10965k.txt
_cod_data_source_block benzil
_cod_depositor_comments
;
The following automatic conversions were performed:

'_symmetry_cell_setting' value 'Monoclinic' changed to 'monoclinic'
according to /home/saulius/struct/CIF-dictionaries/cif_core.dic
dictionary named 'cif_core.dic' version 2.4.1 from 2010-06-29.

Automatic conversion script
Id: cif_fix_values 1715 2011-07-08 13:25:40Z adriana 
;
_cod_original_sg_symbol_H-M 'P2(1)/c '
_cod_database_code 7017299

loop_
_symmetry_equiv_pos_as_xyz
'x, y, z'
'-x, y+1/2, -z+1/2'
'-x, -y, -z'
'x, -y-1/2, z-1/2'

loop_
_atom_site_label
_atom_site_type_symbol
_atom_site_fract_x
_atom_site_fract_y
_atom_site_fract_z
_atom_site_U_iso_or_equiv
_atom_site_adp_type
_atom_site_occupancy
_atom_site_symmetry_multiplicity
_atom_site_calc_flag
_atom_site_refinement_flags
C1 C 0.38614(17) 0.16483(15) 0.7748(2) 0.0547(7) Uani 1 1 d .
H1 H 0.3698 0.2121 0.7511 0.066 Uiso 1 1 calc R
C2 C 0.32831(19) 0.12381(17) 0.8471(3) 0.0656(8) Uani 1 1 d .
H2 H 0.2732 0.1433 0.8717 0.079 Uiso 1 1 calc R
C3 C 0.3522(2) 0.05426(17) 0.8825(3) 0.0662(8) Uani 1 1 d .
H3 H 0.3127 0.0263 0.9301 0.079 Uiso 1 1 calc R
C4 C 0.4333(2) 0.02584(15) 0.8486(3) 0.0671(8) Uani 1 1 d .
H4 H 0.4495 -0.0212 0.8742 0.081 Uiso 1 1 calc R
C5 C 0.49209(19) 0.06707(14) 0.7753(3) 0.0596(7) Uani 1 1 d .
H5 H 0.5475 0.0475 0.7524 0.072 Uiso 1 1 calc R
C6 C 0.46826(16) 0.13674(12) 0.7369(2) 0.0435(6) Uani 1 1 d .
C7 C 0.52687(14) 0.18088(12) 0.6537(2) 0.0399(5) Uani 1 1 d .
C8 C 0.51608(15) 0.19233(12) 0.5200(2) 0.0410(5) Uani 1 1 d .
C9 C 0.44921(17) 0.16630(13) 0.4166(2) 0.0495(6) Uani 1 1 d .
C10 C 0.35693(19) 0.16543(18) 0.4359(3) 0.0763(9) Uani 1 1 d .
H10 H 0.3364 0.1788 0.5174 0.092 Uiso 1 1 calc R
C11 C 0.2941(2) 0.1447(2) 0.3343(4) 0.0911(12) Uani 1 1 d .
H11 H 0.2320 0.1436 0.3490 0.109 Uiso 1 1 calc R
C12 C 0.3230(3) 0.12592(18) 0.2138(3) 0.0846(10) Uani 1 1 d .
H12 H 0.2808 0.1131 0.1457 0.102 Uiso 1 1 calc R
C13 C 0.4146(3) 0.12602(18) 0.1934(3) 0.0845(10) Uani 1 1 d .
H13 H 0.4345 0.1133 0.1112 0.101 Uiso 1 1 calc R
C14 C 0.4775(2) 0.14503(15) 0.2946(3) 0.0634(8) Uani 1 1 d .
H14 H 0.5396 0.1435 0.2805 0.076 Uiso 1 1 calc R
C15 C 0.63643(14) 0.25273(12) 0.6044(2) 0.0383(5) Uani 1 1 d .
C16 C 0.71141(14) 0.30504(11) 0.6142(2) 0.0392(5) Uani 1 1 d .
C17 C 0.72823(15) 0.35151(12) 0.5103(2) 0.0426(6) Uani 1 1 d .
H17 H 0.6941 0.3470 0.4304 0.051 Uiso 1 1 calc R
C18 C 0.79502(15) 0.40427(12) 0.5243(2) 0.0437(6) Uani 1 1 d .
H18 H 0.8053 0.4346 0.4533 0.052 Uiso 1 1 calc R
C19 C 0.84749(14) 0.41310(12) 0.6424(2) 0.0404(5) Uani 1 1 d .
C20 C 0.83141(16) 0.36551(13) 0.7449(2) 0.0526(7) Uani 1 1 d .
H20 H 0.8661 0.3696 0.8244 0.063 Uiso 1 1 calc R
C21 C 0.76527(16) 0.31257(14) 0.7311(2) 0.0530(7) Uani 1 1 d .
H21 H 0.7564 0.2812 0.8012 0.064 Uiso 1 1 calc R
C24 C 1.27456(19) 0.56723(17) 0.9515(3) 0.0696(8) Uani 1 1 d .
H24 H 1.3238 0.5990 0.9482 0.083 Uiso 1 1 calc R
C23 C 1.2745(2) 0.51461(17) 1.0462(3) 0.0707(8) Uani 1 1 d .
H23 H 1.3233 0.5097 1.1084 0.085 Uiso 1 1 calc R
C22 C 1.20041(19) 0.46916(15) 1.0470(3) 0.0666(8) Uani 1 1 d .
H22 H 1.1999 0.4340 1.1129 0.080 Uiso 1 1 calc R
N3 N 1.12889(14) 0.47216(11) 0.9590(2) 0.0564(6) Uani 1 1 d .
C26 C 1.12971(15) 0.52380(13) 0.8665(2) 0.0448(6) Uani 1 1 d .
C27 C 1.04982(14) 0.52648(12) 0.7684(2) 0.0424(6) Uani 1 1 d .
C28 C 0.98976(15) 0.46833(13) 0.7521(2) 0.0451(6) Uani 1 1 d .
H28 H 0.9993 0.4264 0.8022 0.054 Uiso 1 1 calc R
C29 C 0.91547(14) 0.47295(12) 0.6609(2) 0.0406(5) Uani 1 1 d .
C30 C 0.90531(15) 0.53725(12) 0.5894(2) 0.0433(6) Uani 1 1 d .
H30 H 0.8564 0.5428 0.5275 0.052 Uiso 1 1 calc R
C31 C 0.96787(15) 0.59298(12) 0.6101(2) 0.0421(5) Uani 1 1 d .
C32 C 0.95732(16) 0.66295(13) 0.5373(2) 0.0464(6) Uani 1 1 d .
N5 N 0.87865(17) 0.67301(13) 0.4678(3) 0.0798(8) Uani 1 1 d .
C36 C 0.8672(2) 0.73587(19) 0.4025(4) 0.1005(13) Uani 1 1 d .
H36 H 0.8116 0.7436 0.3556 0.121 Uiso 1 1 calc R
C35 C 0.9312(2) 0.78907(17) 0.4002(3) 0.0801(9) Uani 1 1 d .
H35 H 0.9205 0.8314 0.3516 0.096 Uiso 1 1 calc R
C34 C 1.0120(2) 0.77820(16) 0.4715(3) 0.0772(9) Uani 1 1 d .
H34 H 1.0578 0.8132 0.4721 0.093 Uiso 1 1 calc R
N1 N 0.58668(12) 0.23766(10) 0.49051(17) 0.0403(5) Uani 1 1 d .
H1A H 0.5974 0.2537 0.4133 0.048 Uiso 1 1 calc R
N2 N 0.60261(12) 0.21791(10) 0.70592(17) 0.0409(5) Uani 1 1 d .
C25 C 1.20122(17) 0.57301(15) 0.8610(3) 0.0577(7) Uani 1 1 d .
H25 H 1.1996 0.6093 0.7971 0.069 Uiso 1 1 calc R
N4 N 1.03990(12) 0.58785(10) 0.69833(18) 0.0433(5) Uani 1 1 d .
C33 C 1.0250(2) 0.71473(15) 0.5429(3) 0.0672(8) Uani 1 1 d .
H33 H 1.0789 0.7071 0.5942 0.081 Uiso 1 1 calc R

loop_
_atom_site_aniso_label
_atom_site_aniso_U_11
_atom_site_aniso_U_22
_atom_site_aniso_U_33
_atom_site_aniso_U_23
_atom_site_aniso_U_13
_atom_site_aniso_U_12
C1 0.0528(16) 0.0608(16) 0.0510(15) 0.0007(13) 0.0071(12) -0.0021(13)
C2 0.0521(17) 0.088(2) 0.0580(17) -0.0012(15) 0.0118(13) -0.0121(15)
C3 0.071(2) 0.076(2) 0.0514(16) 0.0008(14) 0.0087(14) -0.0303(17)
C4 0.084(2) 0.0539(16) 0.0633(18) 0.0091(14) 0.0061(16) -0.0116(16)
C5 0.0597(17) 0.0587(17) 0.0608(17) 0.0072(14) 0.0055(13) 0.0008(14)
C6 0.0439(14) 0.0489(14) 0.0368(12) -0.0011(10) -0.0040(10) -0.0089(11)
C7 0.0360(13) 0.0452(13) 0.0380(12) -0.0003(10) -0.0006(10) -0.0031(10)
C8 0.0362(13) 0.0456(13) 0.0407(13) 0.0020(10) -0.0021(10) -0.0063(10)
C9 0.0500(15) 0.0547(15) 0.0424(14) 0.0063(11) -0.0087(11) -0.0117(12)
C10 0.0568(19) 0.120(3) 0.0511(16) 0.0177(17) -0.0077(14) -0.0294(18)
C11 0.0567(19) 0.134(3) 0.080(2) 0.031(2) -0.0234(17) -0.0387(19)
C12 0.087(3) 0.092(2) 0.070(2) -0.0003(18) -0.0368(19) -0.0241(19)
C13 0.089(3) 0.095(2) 0.066(2) -0.0277(17) -0.0274(18) 0.0055(19)
C14 0.0613(17) 0.0665(18) 0.0602(17) -0.0145(14) -0.0150(14) 0.0046(14)
C15 0.0359(12) 0.0426(13) 0.0360(12) 0.0008(10) -0.0023(10) -0.0006(10)
C16 0.0352(12) 0.0421(13) 0.0400(12) -0.0015(10) 0.0012(10) -0.0027(10)
C17 0.0390(13) 0.0532(14) 0.0353(12) -0.0033(10) 0.0009(10) -0.0055(11)
C18 0.0444(13) 0.0480(13) 0.0391(13) 0.0030(11) 0.0053(10) -0.0038(11)
C19 0.0345(12) 0.0434(13) 0.0434(13) -0.0022(10) 0.0035(10) -0.0003(10)
C20 0.0463(14) 0.0620(16) 0.0476(14) 0.0067(12) -0.0119(11) -0.0147(12)
C21 0.0507(15) 0.0599(16) 0.0471(14) 0.0124(12) -0.0094(12) -0.0162(13)
C24 0.0589(18) 0.078(2) 0.0701(19) -0.0054(16) -0.0124(15) -0.0217(15)
C23 0.0633(19) 0.080(2) 0.0658(19) -0.0027(16) -0.0210(15) -0.0020(16)
C22 0.0683(19) 0.0670(18) 0.0625(17) 0.0112(14) -0.0125(15) -0.0019(15)
N3 0.0532(13) 0.0566(13) 0.0582(13) 0.0053(11) -0.0065(11) -0.0027(10)
C26 0.0416(14) 0.0464(13) 0.0463(14) -0.0037(11) 0.0007(11) 0.0005(11)
C27 0.0358(13) 0.0460(14) 0.0454(13) -0.0053(11) 0.0044(10) -0.0012(11)
C28 0.0394(13) 0.0451(13) 0.0507(14) 0.0013(11) 0.0023(11) -0.0009(11)
C29 0.0347(12) 0.0429(13) 0.0447(13) -0.0041(10) 0.0062(10) -0.0012(10)
C30 0.0350(12) 0.0488(14) 0.0457(13) -0.0022(11) -0.0004(10) 0.0004(11)
C31 0.0371(13) 0.0443(13) 0.0451(13) -0.0030(11) 0.0048(10) 0.0011(11)
C32 0.0434(14) 0.0457(14) 0.0503(14) 0.0014(11) 0.0056(11) -0.0009(11)
N5 0.0652(16) 0.0651(15) 0.106(2) 0.0331(14) -0.0240(14) -0.0113(12)
C36 0.084(2) 0.081(2) 0.132(3) 0.046(2) -0.035(2) -0.0110(19)
C35 0.095(3) 0.0576(18) 0.087(2) 0.0228(16) 0.0001(19) -0.0060(18)
C34 0.086(2) 0.0551(18) 0.089(2) 0.0100(16) -0.0034(19) -0.0203(17)
N1 0.0409(11) 0.0473(11) 0.0323(10) 0.0027(8) -0.0012(8) -0.0058(9)
N2 0.0395(11) 0.0482(11) 0.0345(10) 0.0000(8) -0.0015(8) -0.0067(9)
C25 0.0539(16) 0.0621(16) 0.0561(16) 0.0029(13) -0.0064(13) -0.0139(13)
N4 0.0405(11) 0.0418(11) 0.0476(11) -0.0028(9) 0.0018(9) -0.0036(9)
C33 0.0654(19) 0.0534(16) 0.082(2) 0.0095(15) -0.0073(15) -0.0099(14)

loop_
_atom_type_symbol
_atom_type_description
_atom_type_scat_dispersion_real
_atom_type_scat_dispersion_imag
_atom_type_scat_source
C C 0.0033 0.0016 'International Tables Vol C Tables 4.2.6.8 and 6.1.1.4'
H H 0.0000 0.0000 'International Tables Vol C Tables 4.2.6.8 and 6.1.1.4'
N N 0.0061 0.0033 'International Tables Vol C Tables 4.2.6.8 and 6.1.1.4'

loop_
_geom_angle_atom_site_label_1
_geom_angle_atom_site_label_2
_geom_angle_atom_site_label_3
_geom_angle
C2 C1 C6 121.0(3)
C3 C2 C1 119.8(3)
C4 C3 C2 120.4(3)
C3 C4 C5 120.1(3)
C6 C5 C4 120.2(3)
C5 C6 C1 118.6(2)
C5 C6 C7 121.7(2)
C1 C6 C7 119.7(2)
C8 C7 N2 110.27(19)
C8 C7 C6 127.60(19)
N2 C7 C6 122.13(19)
C7 C8 N1 105.31(18)
C7 C8 C9 133.4(2)
N1 C8 C9 121.27(19)
C10 C9 C14 118.2(2)
C10 C9 C8 121.3(2)
C14 C9 C8 120.5(2)
C9 C10 C11 120.6(3)
C12 C11 C10 120.4(3)
C11 C12 C13 119.7(3)
C12 C13 C14 120.3(3)
C13 C14 C9 120.9(3)
N2 C15 N1 110.71(18)
N2 C15 C16 125.21(19)
N1 C15 C16 123.87(19)
C17 C16 C21 117.9(2)
C17 C16 C15 121.31(19)
C21 C16 C15 120.7(2)
C18 C17 C16 120.7(2)
C17 C18 C19 121.5(2)
C20 C19 C18 117.4(2)
C20 C19 C29 120.9(2)
C18 C19 C29 121.7(2)
C21 C20 C19 121.3(2)
C20 C21 C16 121.2(2)
C23 C24 C25 119.5(3)
C24 C23 C22 118.1(3)
N3 C22 C23 124.1(3)
C26 N3 C22 117.3(2)
N3 C26 C25 122.0(2)
N3 C26 C27 116.9(2)
C25 C26 C27 121.0(2)
N4 C27 C28 122.6(2)
N4 C27 C26 116.02(19)
C28 C27 C26 121.4(2)
C29 C28 C27 119.9(2)
C28 C29 C30 117.1(2)
C28 C29 C19 122.1(2)
C30 C29 C19 120.85(19)
C31 C30 C29 120.1(2)
N4 C31 C30 122.4(2)
N4 C31 C32 116.4(2)
C30 C31 C32 121.1(2)
N5 C32 C33 121.8(2)
N5 C32 C31 116.5(2)
C33 C32 C31 121.7(2)
C32 N5 C36 117.6(2)
N5 C36 C35 124.4(3)
C36 C35 C34 117.6(3)
C35 C34 C33 119.4(3)
C15 N1 C8 108.16(18)
C15 N2 C7 105.54(17)
C24 C25 C26 119.0(3)
C27 N4 C31 117.94(19)
C32 C33 C34 119.1(3)

loop_
_geom_bond_atom_site_label_1
_geom_bond_atom_site_label_2
_geom_bond_distance
C1 C2 1.377(4)
C1 C6 1.384(3)
C2 C3 1.369(4)
C3 C4 1.361(4)
C4 C5 1.394(4)
C5 C6 1.379(3)
C6 C7 1.481(3)
C7 C8 1.372(3)
C7 N2 1.380(3)
C8 N1 1.375(3)
C8 C9 1.473(3)
C9 C10 1.377(4)
C9 C14 1.384(4)
C10 C11 1.394(4)
C11 C12 1.361(5)
C12 C13 1.369(5)
C13 C14 1.383(4)
C15 N2 1.333(3)
C15 N1 1.357(3)
C15 C16 1.459(3)
C16 C17 1.391(3)
C16 C21 1.392(3)
C17 C18 1.379(3)
C18 C19 1.394(3)
C19 C20 1.390(3)
C19 C29 1.489(3)
C20 C21 1.375(3)
C24 C23 1.363(4)
C24 C25 1.375(4)
C23 C22 1.370(4)
C22 N3 1.337(3)
N3 C26 1.336(3)
C26 C25 1.388(3)
C26 C27 1.492(3)
C27 N4 1.337(3)
C27 C28 1.389(3)
C28 C29 1.389(3)
C29 C30 1.391(3)
C30 C31 1.383(3)
C31 N4 1.346(3)
C31 C32 1.488(3)
C32 N5 1.328(3)
C32 C33 1.374(3)
N5 C36 1.338(4)
C36 C35 1.357(4)
C35 C34 1.364(4)
C34 C33 1.381(4)
